data_7057875
loop_
_publ_author_name
'Wang, Bohan'
'Xiong, Hualin'
'Cheng, Guangbin'
'Zhang, Zaichao'
'Yang, Hongwei'

_publ_section_title
;
 An unexpected method to synthesise 1,2,4-oxadiazolone derivatives: a
 class of insensitive energetic materials
;
_journal_issue 24
_journal_name_full 'New Journal of Chemistry'
_journal_page_first 19671
_journal_paper_doi 10.1039/C8NJ04428G
_journal_volume 42
_journal_year 2018
_chemical_formula_moiety '2(H4 N), C4 N6 O5'
_chemical_formula_sum 'C4 H8 N8 O5'
_chemical_formula_weight 248.18
_space_group_crystal_system monoclinic
_space_group_IT_number 14
_space_group_name_Hall '-P 2ybc'
_space_group_name_H-M_alt 'P 1 21/c 1'
_symmetry_space_group_name_Hall '-P 2ybc'
_symmetry_space_group_name_H-M 'P 1 21/c 1'
_atom_sites_solution_hydrogens difmap
_audit_creation_method SHELXL-2014/7
_audit_update_record
;
2018-04-04 deposited with the CCDC.
2018-10-22 downloaded from the CCDC.
;
_cell_angle_alpha 90
_cell_angle_beta 97.542(5)
_cell_angle_gamma 90
_cell_formula_units_Z 4
_cell_length_a 8.9160(13)
_cell_length_b 13.4685(15)
_cell_length_c 8.1632(12)
_cell_measurement_reflns_used 1013
_cell_measurement_temperature 173(2)
_cell_measurement_theta_max 25.01
_cell_measurement_theta_min 3.52
_cell_volume 971.8(2)
_computing_structure_refinement 'SHELXL-2014/7 (Sheldrick, 2014)'
_diffrn_ambient_temperature 173(2)
_diffrn_measured_fraction_theta_full 0.991
_diffrn_measured_fraction_theta_max 0.990
_diffrn_measurement_device_type 'PHOTON 100 CMOS detector'
_diffrn_measurement_method 'omega scan'
_diffrn_radiation_type MoK\a
_diffrn_radiation_wavelength 0.71073
_diffrn_reflns_av_R_equivalents 0.0935
_diffrn_reflns_av_unetI/netI 0.0891
_diffrn_reflns_Laue_measured_fraction_full 0.991
_diffrn_reflns_Laue_measured_fraction_max 0.990
_diffrn_reflns_limit_h_max 10
_diffrn_reflns_limit_h_min -10
_diffrn_reflns_limit_k_max 15
_diffrn_reflns_limit_k_min -15
_diffrn_reflns_limit_l_max 9
_diffrn_reflns_limit_l_min -9
_diffrn_reflns_number 5561
_diffrn_reflns_point_group_measured_fraction_full 0.991
_diffrn_reflns_point_group_measured_fraction_max 0.990
_diffrn_reflns_theta_full 25.242
_diffrn_reflns_theta_max 25.353
_diffrn_reflns_theta_min 2.937
_diffrn_source 'fine-focus sealed tube'
_exptl_absorpt_coefficient_mu 0.152
_exptl_absorpt_correction_T_max 0.7452
_exptl_absorpt_correction_T_min 0.6488
_exptl_absorpt_correction_type multi-scan
_exptl_absorpt_process_details 'SADABS (Bruker, 2014)'
_exptl_crystal_density_diffrn 1.696
_exptl_crystal_description column
_exptl_crystal_F_000 512
_exptl_crystal_size_max 0.170
_exptl_crystal_size_mid 0.090
_exptl_crystal_size_min 0.080
_refine_diff_density_max 0.273
_refine_diff_density_min -0.264
_refine_diff_density_rms 0.068
_refine_ls_extinction_method none
_refine_ls_goodness_of_fit_ref 1.056
_refine_ls_hydrogen_treatment refxyz
_refine_ls_matrix_type full
_refine_ls_number_parameters 178
_refine_ls_number_reflns 1765
_refine_ls_number_restraints 94
_refine_ls_restrained_S_all 1.032
_refine_ls_R_factor_all 0.1343
_refine_ls_R_factor_gt 0.0597
_refine_ls_shift/su_max 0.000
_refine_ls_shift/su_mean 0.000
_refine_ls_structure_factor_coef Fsqd
_refine_ls_weighting_details 'w=1/[\s^2^(Fo^2^)+(0.0352P)^2^+0.4318P] where P=(Fo^2^+2Fc^2^)/3'
_refine_ls_weighting_scheme calc
_refine_ls_wR_factor_gt 0.0959
_refine_ls_wR_factor_ref 0.1176
_reflns_Friedel_coverage 0.000
_reflns_number_gt 979
_reflns_number_total 1765
_reflns_threshold_expression 'I > 2\s(I)'
_cod_data_source_file c8nj04428g2.cif
_cod_data_source_block 1_CCDC2
_cod_depositor_comments 'Adding full bibliography for 7057873--7057875.cif.'
_cod_database_code 7057875
_shelx_shelxl_version_number 2014/7
_shelx_space_group_comment
;
The symmetry employed for this shelxl refinement is uniquely defined
by the following loop, which should always be used as a source of
symmetry information in preference to the above space-group names.
They are only intended as comments.
;
_shelx_estimated_absorpt_t_min 0.975
_shelx_estimated_absorpt_t_max 0.988

loop_
_space_group_symop_operation_xyz
'x, y, z'
'-x, y+1/2, -z+1/2'
'-x, -y, -z'
'x, -y-1/2, z-1/2'

loop_
_atom_site_label
_atom_site_type_symbol
_atom_site_fract_x
_atom_site_fract_y
_atom_site_fract_z
_atom_site_U_iso_or_equiv
_atom_site_adp_type
_atom_site_occupancy
_atom_site_site_symmetry_order
_atom_site_calc_flag
_atom_site_refinement_flags_posn
_atom_site_refinement_flags_adp
C1 C 0.5911(4) 0.2739(2) 1.0551(4) 0.0218(8) Uani 1 1 d . .
C2 C 0.7250(4) 0.2730(2) 0.9738(4) 0.0218(8) Uani 1 1 d . .
C3 C 0.8096(4) 0.1884(2) 0.9212(4) 0.0213(8) Uani 1 1 d . .
C4 C 0.9680(4) 0.1054(2) 0.8067(4) 0.0247(9) Uani 1 1 d . .
N1 N 0.5537(3) 0.36683(19) 1.0790(4) 0.0298(8) Uani 1 1 d . .
N2 N 0.7665(3) 0.3636(2) 0.9473(4) 0.0291(8) Uani 1 1 d . .
N3 N 0.5258(3) 0.18605(19) 1.0939(3) 0.0244(7) Uani 1 1 d . .
N4 N 0.4037(3) 0.1922(2) 1.1708(4) 0.0297(8) Uani 1 1 d . .
N5 N 0.7690(4) 0.0982(2) 0.9496(4) 0.0363(9) Uani 1 1 d . .
N6 N 0.9306(3) 0.19871(19) 0.8360(4) 0.0240(7) Uani 1 1 d . .
N7 N 0.6213(3) 0.96641(19) 0.1732(4) 0.0262(8) Uani 1 1 d D .
H7A H 0.607(3) 1.0338(12) 0.149(3) 0.039 Uiso 1 1 d D U
H7B H 0.7272(18) 0.9538(19) 0.204(3) 0.039 Uiso 1 1 d D U
H7C H 0.586(3) 0.9274(17) 0.081(2) 0.039 Uiso 1 1 d D U
H7D H 0.571(3) 0.9479(18) 0.264(3) 0.039 Uiso 1 1 d D U
N8 N 0.9031(3) 0.8807(2) 0.6158(4) 0.0308(8) Uani 1 1 d D .
H8A H 0.884(3) 0.887(2) 0.4991(19) 0.046 Uiso 1 1 d D U
H8B H 0.809(2) 0.882(2) 0.657(3) 0.046 Uiso 1 1 d D U
H8C H 0.965(3) 0.9325(16) 0.661(3) 0.046 Uiso 1 1 d D U
H8D H 0.952(3) 0.8190(14) 0.642(3) 0.046 Uiso 1 1 d D U
O1 O 0.6639(3) 0.42349(15) 1.0126(3) 0.0371(7) Uani 1 1 d . .
O2 O 0.3475(3) 0.27084(17) 1.2122(3) 0.0438(8) Uani 1 1 d . .
O3 O 0.3481(3) 0.10975(17) 1.2007(4) 0.0450(8) Uani 1 1 d . .
O4 O 0.8748(3) 0.04084(16) 0.8752(3) 0.0396(7) Uani 1 1 d . .
O5 O 1.0658(3) 0.06952(16) 0.7278(3) 0.0286(6) Uani 1 1 d . .

loop_
_atom_site_aniso_label
_atom_site_aniso_U_11
_atom_site_aniso_U_22
_atom_site_aniso_U_33
_atom_site_aniso_U_23
_atom_site_aniso_U_13
_atom_site_aniso_U_12
C1 0.021(2) 0.0203(19) 0.025(2) -0.0015(15) 0.0043(17) 0.0034(15)
C2 0.026(2) 0.0169(17) 0.024(2) 0.0015(15) 0.0056(18) -0.0019(15)
C3 0.020(2) 0.0209(18) 0.024(2) 0.0008(15) 0.0077(17) -0.0017(15)
C4 0.020(2) 0.027(2) 0.028(2) 0.0010(16) 0.0078(19) -0.0051(16)
N1 0.031(2) 0.0198(17) 0.043(2) 0.0008(14) 0.0199(17) -0.0003(13)
N2 0.031(2) 0.0234(17) 0.035(2) -0.0007(13) 0.0143(16) 0.0052(14)
N3 0.0230(18) 0.0216(15) 0.0317(19) -0.0030(13) 0.0155(15) -0.0009(13)
N4 0.027(2) 0.0223(16) 0.042(2) -0.0050(14) 0.0127(17) -0.0024(14)
N5 0.037(2) 0.0206(17) 0.058(2) -0.0039(15) 0.0329(19) 0.0016(14)
N6 0.0221(19) 0.0188(16) 0.0337(19) -0.0033(13) 0.0133(15) 0.0012(12)
N7 0.031(2) 0.0186(15) 0.030(2) 0.0014(13) 0.0077(16) 0.0037(14)
N8 0.030(2) 0.0226(16) 0.043(2) 0.0021(14) 0.0201(17) 0.0052(14)
O1 0.0436(17) 0.0195(12) 0.0529(18) 0.0012(12) 0.0241(14) 0.0019(12)
O2 0.0417(18) 0.0217(14) 0.075(2) -0.0156(13) 0.0350(16) 0.0006(13)
O3 0.0418(18) 0.0206(14) 0.081(2) -0.0087(13) 0.0381(16) -0.0076(12)
O4 0.0428(18) 0.0201(13) 0.0640(19) -0.0018(12) 0.0368(15) 0.0003(12)
O5 0.0250(15) 0.0281(14) 0.0363(16) -0.0015(11) 0.0176(13) 0.0000(11)

loop_
_atom_type_symbol
_atom_type_description
_atom_type_scat_dispersion_real
_atom_type_scat_dispersion_imag
_atom_type_scat_source
C C 0.0033 0.0016 'International Tables Vol C Tables 4.2.6.8 and 6.1.1.4'
H H 0.0000 0.0000 'International Tables Vol C Tables 4.2.6.8 and 6.1.1.4'
N N 0.0061 0.0033 'International Tables Vol C Tables 4.2.6.8 and 6.1.1.4'
O O 0.0106 0.0060 'International Tables Vol C Tables 4.2.6.8 and 6.1.1.4'

loop_
_geom_angle_atom_site_label_1
_geom_angle_atom_site_label_2
_geom_angle_atom_site_label_3
_geom_angle
N1 C1 N3 131.4(3)
N1 C1 C2 108.5(3)
N3 C1 C2 120.0(3)
N2 C2 C1 109.9(3)
N2 C2 C3 120.8(3)
C1 C2 C3 129.3(3)
N5 C3 N6 116.3(3)
N5 C3 C2 120.7(3)
N6 C3 C2 122.9(3)
O5 C4 N6 131.9(3)
O5 C4 O4 117.8(3)
N6 C4 O4 110.3(3)
C1 N1 O1 104.8(3)
C2 N2 O1 105.5(3)
N4 N3 C1 117.0(3)
O2 N4 O3 121.4(3)
O2 N4 N3 124.6(3)
O3 N4 N3 114.0(3)
C3 N5 O4 102.5(3)
C4 N6 C3 103.3(3)
H7A N7 H7B 109.0(15)
H7A N7 H7C 110.8(16)
H7B N7 H7C 108.9(16)
H7A N7 H7D 110.9(16)
H7B N7 H7D 107.3(15)
H7C N7 H7D 109.8(16)
H8A N8 H8B 108.0(16)
H8A N8 H8C 110.2(16)
H8B N8 H8C 110.8(16)
H8A N8 H8D 108.9(16)
H8B N8 H8D 109.4(16)
H8C N8 H8D 109.5(16)
N2 O1 N1 111.3(2)
C4 O4 N5 107.6(2)

loop_
_geom_bond_atom_site_label_1
_geom_bond_atom_site_label_2
_geom_bond_distance
C1 N1 1.316(4)
C1 N3 1.374(4)
C1 C2 1.440(4)
C2 N2 1.301(4)
C2 C3 1.461(4)
C3 N5 1.298(4)
C3 N6 1.365(4)
C4 O5 1.248(4)
C4 N6 1.330(4)
C4 O4 1.372(4)
N1 O1 1.407(3)
N2 O1 1.379(3)
N3 N4 1.329(4)
N4 O2 1.238(3)
N4 O3 1.253(3)
N5 O4 1.416(3)
N7 H7A 0.934(15)
N7 H7B 0.960(15)
N7 H7C 0.937(15)
N7 H7D 0.945(15)
N8 H8A 0.950(15)
N8 H8B 0.946(16)
N8 H8C 0.937(16)
N8 H8D 0.949(16)
